data_2312855
loop_
_publ_author_name
'Jakhi, Shatakshi S.'
'Dhanetwal, Meenal'
'Reddy, V. Raghavendra'
'Hathwar, Venkatesha R.'

_publ_section_title
;
 Effect of the transition metal on the structure and order-disorder phase
 transition in layered hybrid metal halides
 (CH<sub>3</sub>CH<sub>2</sub>NH<sub>3</sub>)<sub>2</sub>[MCl<sub>4</sub>]
 (M = Mn and Co).
;
_journal_issue 3
_journal_name_full 'Acta crystallographica Section B, Structural science, crystal engineering and materials'
_journal_paper_doi 10.1107/S2052520625002719
_journal_volume 81
_journal_year 2025
_chemical_formula_moiety 'Cl4 Mn, 2(C2 H8 N)'
_chemical_formula_sum 'C4 H16 Cl4 Mn N2'
_chemical_formula_weight 288.93
_space_group_crystal_system tetragonal
_space_group_IT_number 139
_space_group_name_Hall '-I 4 2'
_space_group_name_H-M_alt 'I 4/m m m'
_atom_sites_solution_hydrogens difmap
_audit_creation_method
;
Olex2 1.3
(compiled 2020.11.12 svn.r5f609507 for OlexSys, GUI svn.r6408)
;
_cell_angle_alpha 90
_cell_angle_beta 90
_cell_angle_gamma 90
_cell_formula_units_Z 2
_cell_length_a 5.1748(5)
_cell_length_b 5.1748(5)
_cell_length_c 22.112(3)
_cell_measurement_reflns_used 1456
_cell_measurement_temperature 296.15
_cell_measurement_theta_max 25.242
_cell_measurement_theta_min 3.686
_cell_volume 592.13(11)
_computing_cell_refinement 'SAINT (Bruker, 2022)'
_computing_data_collection 'SAINT (Bruker, 2022)'
_computing_data_reduction 'SAINT (Bruker, 2022)'
_computing_molecular_graphics 'Olex2 1.3 (Dolomanov et al., 2009)'
_computing_publication_material 'Olex2 1.3 (Dolomanov et al., 2009)'
_computing_structure_refinement 'SHELXL 2014/1 (Sheldrick, 2015)'
_diffrn_ambient_temperature 296.15
_diffrn_measured_fraction_theta_full 0.980
_diffrn_measured_fraction_theta_max 0.985
_diffrn_measurement_device_type 'Bruker D8 Quest'
_diffrn_measurement_method '\f and \w scans'
_diffrn_radiation_type MoK\a
_diffrn_radiation_wavelength 0.71073
_diffrn_reflns_av_R_equivalents 0.0251
_diffrn_reflns_av_unetI/netI 0.0102
_diffrn_reflns_Laue_measured_fraction_full 0.980
_diffrn_reflns_Laue_measured_fraction_max 0.985
_diffrn_reflns_limit_h_max 6
_diffrn_reflns_limit_h_min -6
_diffrn_reflns_limit_k_max 6
_diffrn_reflns_limit_k_min -6
_diffrn_reflns_limit_l_max 29
_diffrn_reflns_limit_l_min -29
_diffrn_reflns_number 3486
_diffrn_reflns_point_group_measured_fraction_full 0.980
_diffrn_reflns_point_group_measured_fraction_max 0.985
_diffrn_reflns_theta_full 25.242
_diffrn_reflns_theta_max 28.308
_diffrn_reflns_theta_min 3.686
_exptl_absorpt_coefficient_mu 1.966
_exptl_absorpt_correction_T_max 0.683
_exptl_absorpt_correction_T_min 0.619
_exptl_absorpt_correction_type multi-scan
_exptl_absorpt_process_details SADABS
_exptl_crystal_colour pink
_exptl_crystal_density_diffrn 1.564
_exptl_crystal_description block
_exptl_crystal_F_000 274
_exptl_crystal_size_max 0.270
_exptl_crystal_size_mid 0.240
_exptl_crystal_size_min 0.210
_refine_diff_density_max 0.593
_refine_diff_density_min -0.457
_refine_diff_density_rms 0.071
_refine_ls_extinction_method none
_refine_ls_goodness_of_fit_ref 1.189
_refine_ls_hydrogen_treatment refall
_refine_ls_matrix_type full
_refine_ls_number_parameters 25
_refine_ls_number_reflns 259
_refine_ls_number_restraints 0
_refine_ls_restrained_S_all 1.189
_refine_ls_R_factor_all 0.0365
_refine_ls_R_factor_gt 0.0365
_refine_ls_shift/su_max 0.000
_refine_ls_shift/su_mean 0.000
_refine_ls_structure_factor_coef Fsqd
_refine_ls_weighting_details 'w=1/[\s^2^(Fo^2^)+(0.0314P)^2^+2.2579P] where P=(Fo^2^+2Fc^2^)/3'
_refine_ls_weighting_scheme calc
_refine_ls_wR_factor_gt 0.0919
_refine_ls_wR_factor_ref 0.0919
_reflns_Friedel_coverage 0.000
_reflns_number_gt 259
_reflns_number_total 259
_reflns_threshold_expression 'I > 2\s(I)'
_cod_data_source_file woz5005sup1.cif
_cod_data_source_block EAMn_HT
_cod_original_cell_volume 592.12(14)
_cod_database_code 2312855
_shelxl_version_number 2014-1
_shelx_space_group_comment
;
The symmetry employed for this shelxl refinement is uniquely defined
by the following loop, which should always be used as a source of
symmetry information in preference to the above space-group names.
They are only intended as comments.
;
_shelx_estimated_absorpt_t_max 0.683
_shelx_estimated_absorpt_t_min 0.619
_olex2_refinement_description
;
1. Others
 Fixed Sof: C1(0.125) C2(0.125) H1(0.125) H1A(0.125)
;
_olex2_submission_special_instructions 'No special instructions were received'

loop_
_space_group_symop_operation_xyz
'x, y, z'
'-x, -y, z'
'-y, x, z'
'y, -x, z'
'-x, y, -z'
'x, -y, -z'
'y, x, -z'
'-y, -x, -z'
'x+1/2, y+1/2, z+1/2'
'-x+1/2, -y+1/2, z+1/2'
'-y+1/2, x+1/2, z+1/2'
'y+1/2, -x+1/2, z+1/2'
'-x+1/2, y+1/2, -z+1/2'
'x+1/2, -y+1/2, -z+1/2'
'y+1/2, x+1/2, -z+1/2'
'-y+1/2, -x+1/2, -z+1/2'
'-x, -y, -z'
'x, y, -z'
'y, -x, -z'
'-y, x, -z'
'x, -y, z'
'-x, y, z'
'-y, -x, z'
'y, x, z'
'-x+1/2, -y+1/2, -z+1/2'
'x+1/2, y+1/2, -z+1/2'
'y+1/2, -x+1/2, -z+1/2'
'-y+1/2, x+1/2, -z+1/2'
'x+1/2, -y+1/2, z+1/2'
'-x+1/2, y+1/2, z+1/2'
'-y+1/2, -x+1/2, z+1/2'
'y+1/2, x+1/2, z+1/2'

loop_
_atom_site_label
_atom_site_type_symbol
_atom_site_fract_x
_atom_site_fract_y
_atom_site_fract_z
_atom_site_U_iso_or_equiv
_atom_site_adp_type
_atom_site_occupancy
_atom_site_site_symmetry_order
_atom_site_calc_flag
_atom_site_refinement_flags_posn
_atom_site_refinement_flags_adp
_atom_site_refinement_flags_occupancy
_atom_site_disorder_assembly
_atom_site_disorder_group
Mn1 Mn 0.5000 0.5000 0.5000 0.0242(4) Uani 1 16 d S T P . .
Cl1 Cl 0.5000 0.0000 0.5000 0.0580(7) Uani 1 8 d S T P . .
Cl2 Cl 0.5000 0.5000 0.38897(9) 0.0837(10) Uani 1 8 d S T P . .
N1 N 0.0000 0.0000 0.3985(3) 0.0491(18) Uani 1 8 d S T P . .
C1 C 0.0000 0.091(3) 0.3371(8) 0.059(6) Uani 0.25 2 d S T P . .
C2 C 0.0000 -0.109(5) 0.2904(6) 0.083(11) Uani 0.25 2 d S T P . .
H2 H 0.0000 0.0000 0.262(6) 0.08(4) Uiso 1 8 d S . P . .
H1 H 0.097(14) 0.097(14) 0.411(5) 0.00(3) Uiso 0.25 2 d S . P . .
H1A H 0.08(3) 0.23(3) 0.338(6) 0.00(3) Uiso 0.125 1 d . . P . .

loop_
_atom_site_aniso_label
_atom_site_aniso_U_11
_atom_site_aniso_U_22
_atom_site_aniso_U_33
_atom_site_aniso_U_23
_atom_site_aniso_U_13
_atom_site_aniso_U_12
Mn1 0.0206(5) 0.0206(5) 0.0313(7) 0.000 0.000 0.000
Cl1 0.0333(10) 0.0183(8) 0.122(2) 0.000 0.000 0.000
Cl2 0.1108(16) 0.1108(16) 0.0296(9) 0.000 0.000 0.000
N1 0.053(3) 0.053(3) 0.041(4) 0.000 0.000 0.000
C1 0.081(15) 0.040(9) 0.057(8) 0.010(7) 0.000 0.000
C2 0.14(3) 0.072(14) 0.037(5) -0.004(8) 0.000 0.000

loop_
_atom_type_symbol
_atom_type_description
_atom_type_scat_dispersion_real
_atom_type_scat_dispersion_imag
_atom_type_scat_source
C C 0.0033 0.0016 'International Tables Vol C Tables 4.2.6.8 and 6.1.1.4'
H H 0.0000 0.0000 'International Tables Vol C Tables 4.2.6.8 and 6.1.1.4'
Cl Cl 0.1484 0.1585 'International Tables Vol C Tables 4.2.6.8 and 6.1.1.4'
Mn Mn 0.3368 0.7283 'International Tables Vol C Tables 4.2.6.8 and 6.1.1.4'
N N 0.0061 0.0033 'International Tables Vol C Tables 4.2.6.8 and 6.1.1.4'

loop_
_geom_angle_atom_site_label_1
_geom_angle_atom_site_label_2
_geom_angle_atom_site_label_3
_geom_angle
_geom_angle_site_symmetry_1
_geom_angle_site_symmetry_3
_geom_angle_publ_flag
Cl1 Mn1 Cl1 180.0 . 1_565 ?
Cl1 Mn1 Cl1 180.0 3 3_655 ?
Cl1 Mn1 Cl1 90.0 1_565 3_655 ?
Cl1 Mn1 Cl1 90.0 . 3 ?
Cl1 Mn1 Cl1 90.0 1_565 3 ?
Cl1 Mn1 Cl1 90.0 . 3_655 ?
Cl2 Mn1 Cl1 90.0 . 3 ?
Cl2 Mn1 Cl1 90.0 17_666 3_655 ?
Cl2 Mn1 Cl1 90.0 17_666 1_565 ?
Cl2 Mn1 Cl1 90.0 17_666 3 ?
Cl2 Mn1 Cl1 90.0 . 1_565 ?
Cl2 Mn1 Cl1 90.0 . . ?
Cl2 Mn1 Cl1 90.0 17_666 . ?
Cl2 Mn1 Cl1 90.0 . 3_655 ?
Cl2 Mn1 Cl2 180.0 . 17_666 ?
Mn1 Cl1 Mn1 180.0 1_545 . ?
C1 N1 C1 26.9(10) 3 2 ?
C1 N1 C1 26.9(10) 4 . ?
C1 N1 C1 26.9(10) 3 . ?
C1 N1 C1 38.4(15) 3 4 ?
C1 N1 C1 26.9(10) 2 4 ?
C1 N1 C1 38.4(15) 2 . ?
C1 N1 H1 124(8) 3 . ?
C1 N1 H1 98(8) 4 . ?
C1 N1 H1 124(8) 2 . ?
C1 N1 H1 98(8) . . ?
N1 C1 C2 115.8(15) . . ?
N1 C1 H1A 105(9) . . ?
C1 C1 N1 70.8(7) 2 . ?
C1 C1 N1 76.6(5) 4 . ?
C1 C1 N1 76.6(5) 3 . ?
C1 C1 C1 90.002(13) 3 4 ?
C1 C1 C1 45.001(7) 3 2 ?
C1 C1 C1 45.001(10) 4 2 ?
C1 C1 C2 68.1(8) 2 4 ?
C1 C1 C2 60.0(6) 3 . ?
C1 C1 C2 93.5(13) 4 2 ?
C1 C1 C2 92.9(10) 3 3 ?
C1 C1 C2 93.5(13) 3 2 ?
C1 C1 C2 54.7(10) 4 3 ?
C1 C1 C2 92.9(10) 4 4 ?
C1 C1 C2 68.1(8) 2 3 ?
C1 C1 C2 45.0(11) 2 . ?
C1 C1 C2 95.0(18) 2 2 ?
C1 C1 C2 54.7(10) 3 4 ?
C1 C1 C2 60.0(6) 4 . ?
C1 C1 H1A 149(8) 2 . ?
C1 C1 H1A 104(9) 4 . ?
C1 C1 H1A 166(8) 3 . ?
C2 C1 N1 130.3(13) 4 . ?
C2 C1 N1 130.3(13) 3 . ?
C2 C1 N1 166(2) 2 . ?
C2 C1 C2 32.9(14) 3 . ?
C2 C1 C2 32.9(14) 4 . ?
C2 C1 C2 38.8(19) 2 4 ?
C2 C1 C2 38.8(19) 2 3 ?
C2 C1 C2 53(2) 4 3 ?
C2 C1 C2 50(2) 2 . ?
C2 C1 H1A 96(9) 3 . ?
C2 C1 H1A 124(10) 4 . ?
C2 C1 H1A 128(9) . . ?
C2 C1 H1A 87(9) 2 . ?
C1 C2 C1 27.2(10) 3 . ?
C1 C2 C1 40.1(17) 2 . ?
C1 C2 C1 27.2(10) 4 . ?
C1 C2 C1 43.8(17) 4 3 ?
C1 C2 C1 31.7(13) 2 3 ?
C1 C2 C1 31.7(13) 2 4 ?
C1 C2 C2 85.0(18) 2 2 ?
C1 C2 H2 109(6) 3 . ?
C1 C2 H2 94(7) . . ?
C1 C2 H2 134(7) 2 . ?
C1 C2 H2 109(6) 4 . ?
C2 C2 C1 54.7(10) 4 3 ?
C2 C2 C1 63.7(12) 2 4 ?
C2 C2 C1 45.0(11) 2 . ?
C2 C2 C1 87.1(10) 4 4 ?
C2 C2 C1 86.5(13) 4 2 ?
C2 C2 C1 54.7(10) 3 4 ?
C2 C2 C1 87.1(10) 3 3 ?
C2 C2 C1 60.0(6) 3 . ?
C2 C2 C1 63.7(12) 2 3 ?
C2 C2 C1 86.5(13) 3 2 ?
C2 C2 C1 60.0(6) 4 . ?
C2 C2 C2 89.998(11) 3 4 ?
C2 C2 C2 44.999(7) 4 2 ?
C2 C2 C2 44.999(7) 3 2 ?
C2 C2 H2 62(4) 4 . ?
C2 C2 H2 62(4) 3 . ?
C2 C2 H2 49(6) 2 . ?

loop_
_geom_bond_atom_site_label_1
_geom_bond_atom_site_label_2
_geom_bond_distance
_geom_bond_site_symmetry_2
_geom_bond_publ_flag
Mn1 Cl1 2.5874(3) 3_655 ?
Mn1 Cl1 2.5874(3) 3 ?
Mn1 Cl1 2.5874(3) 1_565 ?
Mn1 Cl1 2.5874(3) . ?
Mn1 Cl2 2.455(2) . ?
Mn1 Cl2 2.455(2) 17_666 ?
Cl1 Mn1 2.5874(3) 1_545 ?
N1 C1 1.438(18) 3 ?
N1 C1 1.438(18) 4 ?
N1 C1 1.438(18) 2 ?
N1 C1 1.438(18) . ?
N1 H1 0.76(10) . ?
C1 C1 0.94(4) 2 ?
C1 C1 0.67(3) 3 ?
C1 C1 0.67(3) 4 ?
C1 C2 1.04(2) 2 ?
C1 C2 1.27(2) 3 ?
C1 C2 1.46(3) . ?
C1 C2 1.27(2) 4 ?
C1 H1A 0.86(15) . ?
C2 C1 1.27(2) 4 ?
C2 C1 1.27(2) 3 ?
C2 C1 1.04(2) 2 ?
C2 C2 0.80(4) 4 ?
C2 C2 1.12(5) 2 ?
C2 C2 0.80(4) 3 ?
C2 H2 0.85(9) . ?

loop_
_geom_torsion_atom_site_label_1
_geom_torsion_atom_site_label_2
_geom_torsion_atom_site_label_3
_geom_torsion_atom_site_label_4
_geom_torsion
_geom_torsion_site_symmetry_1
_geom_torsion_site_symmetry_2
_geom_torsion_site_symmetry_3
_geom_torsion_site_symmetry_4
_geom_torsion_publ_flag
N1 C1 C2 C1 54.8(5) . . . 3 ?
N1 C1 C2 C1 -54.8(5) . . . 4 ?
N1 C1 C2 C1 0.000(6) . . . 2 ?
N1 C1 C2 C2 125.2(5) . . . 4 ?
N1 C1 C2 C2 -125.2(5) . . . 3 ?
N1 C1 C2 C2 180.000(5) . . . 2 ?
C1 N1 C1 C1 46.64(13) 2 . . 3 ?
C1 N1 C1 C1 -46.64(12) 3 . . 2 ?
C1 N1 C1 C1 -46.64(13) 2 . . 4 ?
C1 N1 C1 C1 93.3(3) 4 . . 3 ?
C1 N1 C1 C1 46.64(13) 4 . . 2 ?
C1 N1 C1 C1 -93.3(3) 3 . . 4 ?
C1 N1 C1 C2 46.64(12) 4 . . . ?
C1 N1 C1 C2 -46.64(13) 3 . . . ?
C1 N1 C1 C2 0.00(3) 2 . . 2 ?
C1 N1 C1 C2 -46.64(12) 3 . . 2 ?
C1 N1 C1 C2 -35.6(17) 2 . . 3 ?
C1 N1 C1 C2 46.64(13) 4 . . 2 ?
C1 N1 C1 C2 11.0(18) 4 . . 3 ?
C1 N1 C1 C2 35.6(17) 2 . . 4 ?
C1 N1 C1 C2 0.000(5) 2 . . . ?
C1 N1 C1 C2 82.2(16) 4 . . 4 ?
C1 N1 C1 C2 -82.2(16) 3 . . 3 ?
C1 N1 C1 C2 -11.0(18) 3 . . 4 ?
C1 C1 C2 C1 -54.8(5) 3 . . 2 ?
C1 C1 C2 C1 -54.8(5) 2 . . 4 ?
C1 C1 C2 C1 109.5(10) 4 . . 3 ?
C1 C1 C2 C1 54.8(5) 4 . . 2 ?
C1 C1 C2 C1 54.8(5) 2 . . 3 ?
C1 C1 C2 C1 -109.5(11) 3 . . 4 ?
C1 C1 C2 C2 180.002(14) 4 . . 4 ?
C1 C1 C2 C2 -125.2(5) 2 . . 3 ?
C1 C1 C2 C2 125.2(5) 3 . . 2 ?
C1 C1 C2 C2 180.000(11) 2 . . 2 ?
C1 C1 C2 C2 70.5(11) 3 . . 4 ?
C1 C1 C2 C2 179.998(4) 3 . . 3 ?
C1 C1 C2 C2 -70.5(10) 4 . . 3 ?
C1 C1 C2 C2 -125.2(5) 4 . . 2 ?
C1 C1 C2 C2 125.2(5) 2 . . 4 ?
C2 C1 C2 C1 180.000(13) 2 . . 2 ?
C2 C1 C2 C1 179.998(5) 4 . . 4 ?
C2 C1 C2 C1 -70.5(10) 4 . . 3 ?
C2 C1 C2 C1 -125.2(5) 4 . . 2 ?
C2 C1 C2 C1 -125.2(5) 2 . . 3 ?
C2 C1 C2 C1 125.2(5) 3 . . 2 ?
C2 C1 C2 C1 180.002(4) 3 . . 3 ?
C2 C1 C2 C1 125.2(5) 2 . . 4 ?
C2 C1 C2 C1 70.5(10) 3 . . 4 ?
C2 C1 C2 C2 54.8(5) 2 . . 3 ?
C2 C1 C2 C2 -54.8(5) 2 . . 4 ?
C2 C1 C2 C2 54.8(5) 4 . . 2 ?
C2 C1 C2 C2 109.5(10) 4 . . 3 ?
C2 C1 C2 C2 -109.5(11) 3 . . 4 ?
C2 C1 C2 C2 -54.8(5) 3 . . 2 ?

_cod_database_fobs_code 2312855
